data_7057305
loop_
_publ_author_name
'Doroshenko, Iaroslav'
'Babiak, Michal'
'Buchholz, Axel'
'G\"orls, Helmar'
'Plass, Winfried'
'Pinkas, Jiri'

_publ_section_title
;
 New molecular heptanuclear cobalt phosphonates: synthesis, structures and
 magnetic properties
;
_journal_issue 12
_journal_name_full 'New Journal of Chemistry'
_journal_page_first 9568
_journal_paper_doi 10.1039/C8NJ00902C
_journal_volume 42
_journal_year 2018
_chemical_formula_sum 'C72 H114 Co7 N6 Na4 O36 P6'
_chemical_formula_weight 2329.98
_space_group_crystal_system triclinic
_space_group_IT_number 2
_space_group_name_Hall '-P 1'
_space_group_name_H-M_alt 'P -1'
_symmetry_space_group_name_Hall '-P 1'
_symmetry_space_group_name_H-M 'P -1'
_atom_sites_solution_hydrogens geom
_audit_creation_method SHELXL-2017/1
_audit_update_record
;
2018-04-13 deposited with the CCDC.
2018-04-19 downloaded from the CCDC.
;
_cell_angle_alpha 64.600(3)
_cell_angle_beta 83.962(2)
_cell_angle_gamma 82.937(2)
_cell_formula_units_Z 1
_cell_length_a 12.1158(2)
_cell_length_b 14.6175(4)
_cell_length_c 15.4567(4)
_cell_measurement_reflns_used 19768
_cell_measurement_temperature 120(2)
_cell_measurement_theta_max 29.7680
_cell_measurement_theta_min 2.1790
_cell_volume 2449.84(12)
_computing_cell_refinement
;
CrysAlisPro, Agilent Technologies,
Version 1.171.37.35 (release 13-08-2014 CrysAlis171 .NET)
(compiled Aug 13 2014,18:06:01)
;
_computing_data_collection
;
Rigaku CrystalClear-SM Expert 2.1 b32 (Rigaku, 2014)
MSCServDetCCD = {5.7.3.4}
;
_computing_data_reduction
;
CrysAlisPro, Agilent Technologies,
Version 1.171.37.35 (release 13-08-2014 CrysAlis171 .NET)
(compiled Aug 13 2014,18:06:01)
;
_computing_structure_refinement 'SHELXL-2017/1 (Sheldrick, 2017)'
_computing_structure_solution 'SHELXT 2014/5 (Sheldrick, 2014)'
_diffrn_ambient_temperature 120(2)
_diffrn_measured_fraction_theta_full 0.996
_diffrn_measured_fraction_theta_max 0.994
_diffrn_measurement_device_type 'AFC11 (Right): Eulerian 3 circle'
_diffrn_measurement_method 'Profile data from \w-scans'
_diffrn_radiation_type MoK\a
_diffrn_radiation_wavelength 0.71073
_diffrn_reflns_av_R_equivalents 0.0216
_diffrn_reflns_av_unetI/netI 0.0225
_diffrn_reflns_Laue_measured_fraction_full 0.996
_diffrn_reflns_Laue_measured_fraction_max 0.994
_diffrn_reflns_limit_h_max 14
_diffrn_reflns_limit_h_min -13
_diffrn_reflns_limit_k_max 17
_diffrn_reflns_limit_k_min -17
_diffrn_reflns_limit_l_max 18
_diffrn_reflns_limit_l_min -18
_diffrn_reflns_number 24683
_diffrn_reflns_point_group_measured_fraction_full 0.996
_diffrn_reflns_point_group_measured_fraction_max 0.994
_diffrn_reflns_theta_full 25.242
_diffrn_reflns_theta_max 25.680
_diffrn_reflns_theta_min 2.173
_diffrn_source 'Rotating Anode MicroMax-007HF DW 1.2 kW'
_exptl_absorpt_coefficient_mu 1.354
_exptl_absorpt_correction_T_max 1.00000
_exptl_absorpt_correction_T_min 0.89451
_exptl_absorpt_correction_type multi-scan
_exptl_absorpt_process_details
;
CrysAlisPro, Agilent Technologies,
Version 1.171.37.35 (release 13-08-2014 CrysAlis171 .NET)
(compiled Aug 13 2014,18:06:01)
Empirical absorption correction using spherical harmonics,
 implemented in SCALE3 ABSPACK scaling algorithm.
;
_exptl_crystal_colour violet
_exptl_crystal_density_diffrn 1.579
_exptl_crystal_description block
_exptl_crystal_F_000 1199
_exptl_crystal_size_max 0.120
_exptl_crystal_size_mid 0.120
_exptl_crystal_size_min 0.100
_refine_diff_density_max 0.605
_refine_diff_density_min -0.445
_refine_diff_density_rms 0.067
_refine_ls_extinction_method none
_refine_ls_goodness_of_fit_ref 1.022
_refine_ls_hydrogen_treatment constr
_refine_ls_matrix_type full
_refine_ls_number_parameters 610
_refine_ls_number_reflns 9262
_refine_ls_number_restraints 0
_refine_ls_restrained_S_all 1.022
_refine_ls_R_factor_all 0.0284
_refine_ls_R_factor_gt 0.0262
_refine_ls_shift/su_max 0.001
_refine_ls_shift/su_mean 0.000
_refine_ls_structure_factor_coef Fsqd
_refine_ls_weighting_details 'w=1/[\s^2^(Fo^2^)+(0.0390P)^2^+1.9881P] where P=(Fo^2^+2Fc^2^)/3'
_refine_ls_weighting_scheme calc
_refine_ls_wR_factor_gt 0.0699
_refine_ls_wR_factor_ref 0.0712
_reflns_Friedel_coverage 0.000
_reflns_number_gt 8742
_reflns_number_total 9262
_reflns_threshold_expression 'I > 2\s(I)'
_cod_data_source_file c8nj00902c2.cif
_cod_data_source_block Doroshenko_20150807_Co
_cod_depositor_comments 'Adding full bibliography for 7057302--7057305.cif.'
_cod_database_code 7057305
_shelx_shelxl_version_number 2017/1
_shelx_space_group_comment
;
The symmetry employed for this shelxl refinement is uniquely defined
by the following loop, which should always be used as a source of
symmetry information in preference to the above space-group names.
They are only intended as comments.
;
_shelx_estimated_absorpt_t_min 0.854
_shelx_estimated_absorpt_t_max 0.876

loop_
_space_group_symop_operation_xyz
'x, y, z'
'-x, -y, -z'

loop_
_atom_site_label
_atom_site_type_symbol
_atom_site_fract_x
_atom_site_fract_y
_atom_site_fract_z
_atom_site_U_iso_or_equiv
_atom_site_adp_type
_atom_site_occupancy
_atom_site_site_symmetry_order
_atom_site_calc_flag
_atom_site_refinement_flags_posn
_atom_site_refinement_flags_adp
_atom_site_refinement_flags_occupancy
Co1 Co 0.500000 0.500000 0.500000 0.01220(8) Uani 1 2 d S . P
Co2 Co 0.33126(2) 0.64213(2) 0.62734(2) 0.01544(6) Uani 1 1 d . . .
Co3 Co 0.39109(2) 0.75148(2) 0.30637(2) 0.01651(7) Uani 1 1 d . . .
Co4 Co 0.29191(2) 0.42768(2) 0.38345(2) 0.01545(6) Uani 1 1 d . . .
Na1 Na 0.47330(7) 0.76817(7) 0.69010(6) 0.03174(19) Uani 1 1 d . . .
Na2 Na 0.77936(7) 0.38735(6) 0.80062(6) 0.03245(19) Uani 1 1 d . . .
P1_1 P 0.24439(4) 0.59539(4) 0.46983(3) 0.01551(10) Uani 1 1 d . . .
O1_1 O 0.29533(11) 0.71546(11) 0.71757(10) 0.0234(3) Uani 1 1 d . . .
O2_1 O 0.34710(10) 0.57008(9) 0.52848(9) 0.0158(2) Uani 1 1 d . . .
O3_1 O 0.21572(10) 0.51372(11) 0.44286(10) 0.0222(3) Uani 1 1 d . . .
O4_1 O 0.25021(10) 0.69819(10) 0.38210(9) 0.0203(3) Uani 1 1 d . . .
N1_1 N 0.16797(12) 0.67231(12) 0.59414(11) 0.0169(3) Uani 1 1 d . . .
C1_1 C 0.21767(16) 0.79245(15) 0.70193(14) 0.0226(4) Uani 1 1 d . . .
C2_1 C 0.22470(18) 0.86035(17) 0.74377(16) 0.0302(5) Uani 1 1 d . . .
H2_1 H 0.283996 0.848632 0.783899 0.036 Uiso 1 1 calc R U .
C3_1 C 0.1483(2) 0.94303(17) 0.72826(17) 0.0343(5) Uani 1 1 d . . .
H3_1 H 0.156019 0.987223 0.757416 0.041 Uiso 1 1 calc R U .
C4_1 C 0.0600(2) 0.96247(17) 0.67027(18) 0.0361(5) Uani 1 1 d . . .
H4_1 H 0.008366 1.020477 0.658064 0.043 Uiso 1 1 calc R U .
C5_1 C 0.04907(18) 0.89537(17) 0.63090(17) 0.0321(5) Uani 1 1 d . . .
H5_1 H -0.012115 0.907119 0.592637 0.039 Uiso 1 1 calc R U .
C6_1 C 0.12580(16) 0.81013(15) 0.64568(14) 0.0232(4) Uani 1 1 d . . .
C7_1 C 0.10227(16) 0.74461(15) 0.60212(14) 0.0235(4) Uani 1 1 d . . .
H7_1 H 0.031011 0.756464 0.576976 0.028 Uiso 1 1 calc R U .
C8_1 C 0.12889(15) 0.60820(14) 0.55219(13) 0.0186(4) Uani 1 1 d . . .
C9_1 C 0.11550(17) 0.50307(15) 0.63569(14) 0.0242(4) Uani 1 1 d . . .
H9A_1 H 0.055522 0.508960 0.681249 0.036 Uiso 1 1 calc R U .
H9B_1 H 0.185350 0.477456 0.668298 0.036 Uiso 1 1 calc R U .
H9C_1 H 0.097095 0.455849 0.610677 0.036 Uiso 1 1 calc R U .
C10_1 C 0.02109(15) 0.64998(17) 0.49997(15) 0.0249(4) Uani 1 1 d . . .
H10A_1 H -0.040803 0.649986 0.546212 0.037 Uiso 1 1 calc R U .
H10B_1 H 0.006336 0.607152 0.468796 0.037 Uiso 1 1 calc R U .
H10C_1 H 0.028558 0.719599 0.451406 0.037 Uiso 1 1 calc R U .
P1_2 P 0.50419(4) 0.44174(3) 0.72326(3) 0.01442(10) Uani 1 1 d . . .
O1_2 O 0.68269(12) 0.10659(10) 0.75828(10) 0.0258(3) Uani 1 1 d . . .
O2_2 O 0.51829(10) 0.40537(9) 0.64366(8) 0.0150(2) Uani 1 1 d . . .
O3_2 O 0.40560(10) 0.51669(10) 0.72101(9) 0.0186(3) Uani 1 1 d . . .
O4_2 O 0.61366(10) 0.47942(10) 0.73299(9) 0.0179(3) Uani 1 1 d . . .
N1_2 N 0.56909(13) 0.24817(12) 0.82642(11) 0.0201(3) Uani 1 1 d . . .
C1_2 C 0.72233(19) 0.06257(16) 0.84360(16) 0.0299(5) Uani 1 1 d . . .
C2_2 C 0.7977(2) -0.0255(2) 0.8674(2) 0.0472(7) Uani 1 1 d . . .
H2_2 H 0.819795 -0.051182 0.820598 0.057 Uiso 1 1 calc R U .
C3_2 C 0.8398(3) -0.0751(2) 0.9573(2) 0.0638(10) Uani 1 1 d . . .
H3_2 H 0.890165 -0.134058 0.971099 0.077 Uiso 1 1 calc R U .
C4_2 C 0.8098(3) -0.0403(2) 1.0278(2) 0.0658(10) Uani 1 1 d . . .
H4_2 H 0.839024 -0.074837 1.089440 0.079 Uiso 1 1 calc R U .
C5_2 C 0.7371(3) 0.0451(2) 1.00663(19) 0.0518(8) Uani 1 1 d . . .
H5_2 H 0.716123 0.069456 1.054505 0.062 Uiso 1 1 calc R U .
C6_2 C 0.6925(2) 0.09783(17) 0.91554(16) 0.0324(5) Uani 1 1 d . . .
C7_2 C 0.61381(18) 0.18421(16) 0.90403(15) 0.0280(4) Uani 1 1 d . . .
H7_2 H 0.592601 0.195090 0.960058 0.034 Uiso 1 1 calc R U .
C8_2 C 0.48079(16) 0.32602(14) 0.83219(13) 0.0194(4) Uani 1 1 d . . .
C9_2 C 0.36906(17) 0.28913(16) 0.82704(15) 0.0278(4) Uani 1 1 d . . .
H9A_2 H 0.357156 0.225218 0.883346 0.042 Uiso 1 1 calc R U .
H9B_2 H 0.370510 0.278157 0.768659 0.042 Uiso 1 1 calc R U .
H9C_2 H 0.308382 0.340537 0.825819 0.042 Uiso 1 1 calc R U .
C10_2 C 0.47960(19) 0.34683(16) 0.92105(14) 0.0269(4) Uani 1 1 d . . .
H10A_2 H 0.451662 0.289196 0.977314 0.040 Uiso 1 1 calc R U .
H10B_2 H 0.430984 0.408593 0.912117 0.040 Uiso 1 1 calc R U .
H10C_2 H 0.555384 0.356066 0.930728 0.040 Uiso 1 1 calc R U .
P1_3 P 0.53278(4) 0.72475(3) 0.48369(3) 0.01450(10) Uani 1 1 d . . .
O1_3 O 0.82608(11) 0.54767(10) 0.70920(9) 0.0207(3) Uani 1 1 d . . .
O2_3 O 0.57793(10) 0.61330(9) 0.51647(9) 0.0153(2) Uani 1 1 d . . .
O3_3 O 0.44954(10) 0.73784(10) 0.56044(9) 0.0184(3) Uani 1 1 d . . .
O4_3 O 0.48996(11) 0.77678(10) 0.38433(9) 0.0191(3) Uani 1 1 d . . .
N1_3 N 0.70877(12) 0.72564(12) 0.57111(11) 0.0170(3) Uani 1 1 d . . .
C1_3 C 0.84730(15) 0.61014(15) 0.74436(14) 0.0215(4) Uani 1 1 d . . .
C2_3 C 0.91235(17) 0.57345(17) 0.82515(16) 0.0289(4) Uani 1 1 d . . .
H2_3 H 0.942808 0.504635 0.850637 0.035 Uiso 1 1 calc R U .
C3_3 C 0.9328(2) 0.63449(19) 0.86791(17) 0.0357(5) Uani 1 1 d . . .
H3_3 H 0.975632 0.606887 0.922945 0.043 Uiso 1 1 calc R U .
C4_3 C 0.8917(2) 0.73610(19) 0.83161(19) 0.0389(6) Uani 1 1 d . . .
H4_3 H 0.904996 0.777801 0.861932 0.047 Uiso 1 1 calc R U .
C5_3 C 0.83133(18) 0.77518(17) 0.75114(17) 0.0311(5) Uani 1 1 d . . .
H5_3 H 0.803913 0.844838 0.725673 0.037 Uiso 1 1 calc R U .
C6_3 C 0.80890(16) 0.71499(15) 0.70522(14) 0.0226(4) Uani 1 1 d . . .
C7_3 C 0.74790(15) 0.76690(15) 0.61902(14) 0.0212(4) Uani 1 1 d . . .
H7_3 H 0.735426 0.838741 0.595334 0.025 Uiso 1 1 calc R U .
C8_3 C 0.65544(15) 0.78997(14) 0.47909(13) 0.0181(4) Uani 1 1 d . . .
C9_3 C 0.62226(17) 0.90059(15) 0.46097(15) 0.0250(4) Uani 1 1 d . . .
H9A_3 H 0.689467 0.936151 0.449756 0.038 Uiso 1 1 calc R U .
H9B_3 H 0.578352 0.903110 0.517010 0.038 Uiso 1 1 calc R U .
H9C_3 H 0.577662 0.933522 0.404496 0.038 Uiso 1 1 calc R U .
C10_3 C 0.73806(16) 0.78440(16) 0.39866(14) 0.0244(4) Uani 1 1 d . . .
H10A_3 H 0.805111 0.816676 0.396731 0.037 Uiso 1 1 calc R U .
H10B_3 H 0.703409 0.819895 0.336989 0.037 Uiso 1 1 calc R U .
H10C_3 H 0.758386 0.713087 0.410930 0.037 Uiso 1 1 calc R U .
O1_4 O 0.52732(14) 0.89226(13) 0.72194(11) 0.0351(4) Uani 1 1 d . . .
H1_4 H 0.576612 0.930045 0.687691 0.042 Uiso 1 1 calc R U .
C1_4 C 0.5108(3) 0.8995(3) 0.8099(2) 0.0731(11) Uani 1 1 d . . .
H1A_4 H 0.480056 0.968436 0.799263 0.110 Uiso 1 1 calc R U .
H1B_4 H 0.582177 0.884448 0.839905 0.110 Uiso 1 1 calc R U .
H1C_4 H 0.458704 0.850558 0.852214 0.110 Uiso 1 1 calc R U .
O1_5 O 0.56387(14) 0.63074(12) 0.79502(12) 0.0358(4) Uani 1 1 d . . .
H1_5 H 0.568763 0.581568 0.779887 0.043 Uiso 1 1 calc R U .
C1_5 C 0.6053(2) 0.5980(2) 0.88613(17) 0.0418(6) Uani 1 1 d . . .
H1A_5 H 0.664945 0.543472 0.895474 0.063 Uiso 1 1 calc R U .
H1B_5 H 0.545075 0.572674 0.935589 0.063 Uiso 1 1 calc R U .
H1C_5 H 0.634775 0.655130 0.890833 0.063 Uiso 1 1 calc R U .
O1_6 O 0.71845(19) 0.41073(16) 1.09139(13) 0.0541(5) Uani 1 1 d . . .
H1_6 H 0.705165 0.366055 1.146957 0.065 Uiso 1 1 calc R U .
C1_6 C 0.7846(2) 0.4814(3) 1.0960(2) 0.0566(8) Uani 1 1 d . . .
H1A_6 H 0.796773 0.535540 1.031626 0.085 Uiso 1 1 calc R U .
H1B_6 H 0.856577 0.446844 1.121132 0.085 Uiso 1 1 calc R U .
H1C_6 H 0.746479 0.510900 1.138486 0.085 Uiso 1 1 calc R U .
O1_7 O 0.69735(15) 0.00557(12) 0.65277(11) 0.0364(4) Uani 1 1 d . . .
H1_7 H 0.687551 0.037896 0.687046 0.044 Uiso 1 1 calc R U .
C1_7 C 0.7459(2) 0.06670(17) 0.56267(16) 0.0350(5) Uani 1 1 d . . .
H1A_7 H 0.794830 0.111186 0.570033 0.053 Uiso 1 1 calc R U .
H1B_7 H 0.687156 0.108213 0.519853 0.053 Uiso 1 1 calc R U .
H1C_7 H 0.789420 0.023358 0.535270 0.053 Uiso 1 1 calc R U .
O1_8 O 0.87825(14) 0.26896(14) 0.76147(12) 0.0408(4) Uani 1 1 d . . .
H1_8 H 0.847127 0.271967 0.714144 0.049 Uiso 1 1 calc R U .
C1_8 C 0.9722(3) 0.1971(3) 0.7802(2) 0.0619(9) Uani 1 1 d . . .
H1A_8 H 0.956702 0.140688 0.766181 0.093 Uiso 1 1 calc R U .
H1B_8 H 0.988604 0.171004 0.847788 0.093 Uiso 1 1 calc R U .
H1C_8 H 1.036543 0.229621 0.739488 0.093 Uiso 1 1 calc R U .
O1_9 O 0.78698(15) 0.32923(15) 0.96389(13) 0.0444(4) Uani 1 1 d . . .
H1_9 H 0.759926 0.353396 1.002777 0.053 Uiso 1 1 calc R U .
C1_9 C 0.8849(2) 0.2655(2) 0.9997(2) 0.0486(7) Uani 1 1 d . . .
H1A_9 H 0.881627 0.239744 1.069770 0.073 Uiso 1 1 calc R U .
H1B_9 H 0.950147 0.304351 0.972264 0.073 Uiso 1 1 calc R U .
H1C_9 H 0.890794 0.208187 0.981939 0.073 Uiso 1 1 calc R U .

loop_
_atom_site_aniso_label
_atom_site_aniso_U_11
_atom_site_aniso_U_22
_atom_site_aniso_U_33
_atom_site_aniso_U_23
_atom_site_aniso_U_13
_atom_site_aniso_U_12
Co1 0.01171(16) 0.01386(16) 0.01278(16) -0.00751(13) -0.00256(12) 0.00143(12)
Co2 0.01339(12) 0.01736(13) 0.01731(12) -0.00941(10) -0.00286(9) 0.00207(9)
Co3 0.01802(13) 0.01808(13) 0.01585(12) -0.00958(10) -0.00513(9) 0.00252(9)
Co4 0.01566(12) 0.01633(13) 0.01712(12) -0.00968(10) -0.00368(9) 0.00097(9)
Na1 0.0302(4) 0.0401(5) 0.0341(5) -0.0238(4) -0.0058(4) -0.0015(4)
Na2 0.0308(4) 0.0268(4) 0.0377(5) -0.0108(4) -0.0129(4) 0.0034(3)
P1_1 0.0121(2) 0.0195(2) 0.0186(2) -0.01206(19) -0.00340(17) 0.00244(17)
O1_1 0.0227(7) 0.0287(7) 0.0252(7) -0.0188(6) -0.0045(5) 0.0061(6)
O2_1 0.0132(6) 0.0193(6) 0.0179(6) -0.0112(5) -0.0035(5) 0.0025(5)
O3_1 0.0158(6) 0.0277(7) 0.0324(7) -0.0218(6) -0.0054(5) 0.0030(5)
O4_1 0.0168(6) 0.0239(7) 0.0191(6) -0.0089(6) -0.0050(5) 0.0046(5)
N1_1 0.0148(7) 0.0195(8) 0.0189(7) -0.0110(6) -0.0006(6) 0.0001(6)
C1_1 0.0241(10) 0.0228(10) 0.0220(9) -0.0120(8) 0.0043(8) -0.0013(8)
C2_1 0.0303(11) 0.0321(12) 0.0347(12) -0.0206(10) -0.0009(9) -0.0015(9)
C3_1 0.0412(13) 0.0281(11) 0.0423(13) -0.0245(10) 0.0037(10) -0.0028(9)
C4_1 0.0375(12) 0.0260(11) 0.0474(14) -0.0211(10) 0.0006(10) 0.0068(9)
C5_1 0.0287(11) 0.0279(11) 0.0418(13) -0.0184(10) -0.0038(9) 0.0059(9)
C6_1 0.0216(9) 0.0209(10) 0.0280(10) -0.0126(8) 0.0017(8) 0.0007(7)
C7_1 0.0176(9) 0.0262(10) 0.0276(10) -0.0130(8) -0.0007(8) 0.0010(8)
C8_1 0.0140(8) 0.0216(9) 0.0242(9) -0.0137(8) -0.0029(7) 0.0005(7)
C9_1 0.0228(10) 0.0250(10) 0.0276(10) -0.0139(9) 0.0026(8) -0.0054(8)
C10_1 0.0152(9) 0.0338(11) 0.0327(11) -0.0213(9) -0.0047(8) 0.0028(8)
P1_2 0.0156(2) 0.0158(2) 0.0130(2) -0.00757(17) -0.00239(16) 0.00163(17)
O1_2 0.0368(8) 0.0192(7) 0.0226(7) -0.0104(6) -0.0119(6) 0.0078(6)
O2_2 0.0167(6) 0.0161(6) 0.0137(6) -0.0081(5) -0.0030(5) 0.0019(5)
O3_2 0.0198(6) 0.0197(7) 0.0165(6) -0.0092(5) -0.0014(5) 0.0037(5)
O4_2 0.0184(6) 0.0224(7) 0.0164(6) -0.0111(5) -0.0031(5) -0.0009(5)
N1_2 0.0240(8) 0.0184(8) 0.0176(8) -0.0078(6) -0.0043(6) 0.0027(6)
C1_2 0.0372(12) 0.0246(11) 0.0290(11) -0.0124(9) -0.0135(9) 0.0072(9)
C2_2 0.0633(17) 0.0402(14) 0.0445(14) -0.0269(12) -0.0281(13) 0.0279(12)
C3_2 0.088(2) 0.0538(18) 0.0551(18) -0.0328(15) -0.0439(17) 0.0474(17)
C4_2 0.094(2) 0.0608(19) 0.0453(16) -0.0293(15) -0.0444(16) 0.0460(18)
C5_2 0.076(2) 0.0477(16) 0.0345(13) -0.0232(12) -0.0289(13) 0.0305(14)
C6_2 0.0418(13) 0.0276(11) 0.0272(11) -0.0120(9) -0.0147(9) 0.0121(9)
C7_2 0.0376(12) 0.0264(11) 0.0195(10) -0.0103(8) -0.0065(8) 0.0056(9)
C8_2 0.0227(9) 0.0182(9) 0.0163(9) -0.0074(7) -0.0019(7) 0.0034(7)
C9_2 0.0274(11) 0.0247(10) 0.0293(11) -0.0100(9) 0.0032(8) -0.0042(8)
C10_2 0.0377(12) 0.0248(10) 0.0158(9) -0.0086(8) -0.0009(8) 0.0053(8)
P1_3 0.0149(2) 0.0145(2) 0.0160(2) -0.00808(18) -0.00392(17) 0.00053(16)
O1_3 0.0195(6) 0.0231(7) 0.0245(7) -0.0139(6) -0.0078(5) 0.0008(5)
O2_3 0.0150(6) 0.0157(6) 0.0172(6) -0.0086(5) -0.0044(5) 0.0006(5)
O3_3 0.0183(6) 0.0185(6) 0.0222(7) -0.0125(5) -0.0009(5) -0.0002(5)
O4_3 0.0227(7) 0.0166(6) 0.0189(6) -0.0077(5) -0.0070(5) 0.0003(5)
N1_3 0.0151(7) 0.0189(8) 0.0190(8) -0.0095(6) -0.0038(6) -0.0001(6)
C1_3 0.0172(9) 0.0286(10) 0.0249(10) -0.0173(8) -0.0039(7) 0.0002(7)
C2_3 0.0277(11) 0.0303(11) 0.0334(11) -0.0180(9) -0.0122(9) 0.0066(8)
C3_3 0.0381(12) 0.0416(13) 0.0372(12) -0.0246(11) -0.0218(10) 0.0086(10)
C4_3 0.0446(14) 0.0402(13) 0.0478(14) -0.0322(12) -0.0227(11) 0.0079(10)
C5_3 0.0327(11) 0.0308(11) 0.0394(12) -0.0234(10) -0.0129(9) 0.0042(9)
C6_3 0.0204(9) 0.0265(10) 0.0260(10) -0.0155(8) -0.0057(8) 0.0000(7)
C7_3 0.0196(9) 0.0203(9) 0.0267(10) -0.0126(8) -0.0032(8) -0.0008(7)
C8_3 0.0195(9) 0.0167(9) 0.0184(9) -0.0069(7) -0.0048(7) -0.0017(7)
C9_3 0.0285(10) 0.0181(10) 0.0284(10) -0.0083(8) -0.0089(8) -0.0015(8)
C10_3 0.0217(10) 0.0294(11) 0.0220(10) -0.0098(8) 0.0003(8) -0.0063(8)
O1_4 0.0404(9) 0.0353(9) 0.0333(8) -0.0167(7) -0.0037(7) -0.0064(7)
C1_4 0.087(2) 0.106(3) 0.0450(17) -0.0414(19) 0.0145(16) -0.054(2)
O1_5 0.0472(10) 0.0335(9) 0.0363(9) -0.0231(7) -0.0094(7) 0.0002(7)
C1_5 0.0543(16) 0.0513(15) 0.0272(12) -0.0232(11) 0.0003(11) -0.0083(12)
O1_6 0.0815(15) 0.0495(12) 0.0271(9) -0.0151(8) -0.0085(9) 0.0096(10)
C1_6 0.0380(15) 0.082(2) 0.0487(16) -0.0295(16) 0.0015(12) 0.0037(14)
O1_7 0.0514(10) 0.0291(8) 0.0339(9) -0.0186(7) 0.0040(7) -0.0069(7)
C1_7 0.0472(14) 0.0254(11) 0.0315(12) -0.0120(9) -0.0021(10) 0.0002(10)
O1_8 0.0401(9) 0.0515(11) 0.0353(9) -0.0237(8) -0.0195(7) 0.0147(8)
C1_8 0.0507(17) 0.086(2) 0.0528(17) -0.0380(17) -0.0242(14) 0.0331(16)
O1_9 0.0482(10) 0.0499(11) 0.0383(9) -0.0232(8) -0.0162(8) 0.0129(8)
C1_9 0.0508(16) 0.0520(16) 0.0412(14) -0.0184(13) -0.0174(12) 0.0099(12)

loop_
_atom_type_symbol
_atom_type_description
_atom_type_scat_dispersion_real
_atom_type_scat_dispersion_imag
_atom_type_scat_source
C C 0.0033 0.0016 'International Tables Vol C Tables 4.2.6.8 and 6.1.1.4'
H H 0.0000 0.0000 'International Tables Vol C Tables 4.2.6.8 and 6.1.1.4'
N N 0.0061 0.0033 'International Tables Vol C Tables 4.2.6.8 and 6.1.1.4'
O O 0.0106 0.0060 'International Tables Vol C Tables 4.2.6.8 and 6.1.1.4'
Na Na 0.0362 0.0249 'International Tables Vol C Tables 4.2.6.8 and 6.1.1.4'
P P 0.1023 0.0942 'International Tables Vol C Tables 4.2.6.8 and 6.1.1.4'
Co Co 0.3494 0.9721 'International Tables Vol C Tables 4.2.6.8 and 6.1.1.4'

loop_
_geom_angle_atom_site_label_1
_geom_angle_atom_site_label_2
_geom_angle_atom_site_label_3
_geom_angle
_geom_angle_site_symmetry_1
_geom_angle_site_symmetry_3
O2_2 Co1 O2_2 180.0 2_666 .
O2_2 Co1 O2_1 92.83(5) 2_666 2_666
O2_2 Co1 O2_1 87.17(5) . 2_666
O2_2 Co1 O2_1 87.17(5) 2_666 .
O2_2 Co1 O2_1 92.83(5) . .
O2_1 Co1 O2_1 180.0 2_666 .
O2_2 Co1 O2_3 89.73(5) 2_666 2_666
O2_2 Co1 O2_3 90.27(5) . 2_666
O2_1 Co1 O2_3 87.17(5) 2_666 2_666
O2_1 Co1 O2_3 92.83(5) . 2_666
O2_2 Co1 O2_3 90.27(5) 2_666 .
O2_2 Co1 O2_3 89.73(5) . .
O2_1 Co1 O2_3 92.83(5) 2_666 .
O2_1 Co1 O2_3 87.17(5) . .
O2_3 Co1 O2_3 180.0 2_666 .
O3_2 Co2 O3_3 106.78(5) . .
O3_2 Co2 N1_1 128.71(6) . .
O3_3 Co2 N1_1 124.41(6) . .
O3_2 Co2 O1_1 96.84(5) . .
O3_3 Co2 O1_1 87.71(5) . .
N1_1 Co2 O1_1 88.72(6) . .
O3_2 Co2 O2_1 87.81(5) . .
O3_3 Co2 O2_1 96.20(5) . .
N1_1 Co2 O2_1 84.11(5) . .
O1_1 Co2 O2_1 172.82(5) . .
O4_3 Co3 O4_1 110.96(5) . .
O4_3 Co3 O1_2 98.30(5) . 2_666
O4_1 Co3 O1_2 92.34(6) . 2_666
O4_3 Co3 N1_2 126.52(6) . 2_666
O4_1 Co3 N1_2 121.63(6) . 2_666
O1_2 Co3 N1_2 89.08(6) 2_666 2_666
O4_3 Co3 O2_2 86.31(5) . 2_666
O4_1 Co3 O2_2 92.80(5) . 2_666
O1_2 Co3 O2_2 171.38(5) 2_666 2_666
N1_2 Co3 O2_2 82.33(5) 2_666 2_666
O3_1 Co4 O1_3 96.32(5) . 2_666
O3_1 Co4 N1_3 128.62(6) . 2_666
O1_3 Co4 N1_3 90.38(6) 2_666 2_666
O3_1 Co4 O4_2 106.32(6) . 2_666
O1_3 Co4 O4_2 86.85(5) 2_666 2_666
N1_3 Co4 O4_2 124.92(6) 2_666 2_666
O3_1 Co4 O2_3 88.32(5) . 2_666
O1_3 Co4 O2_3 174.52(5) 2_666 2_666
N1_3 Co4 O2_3 84.44(5) 2_666 2_666
O4_2 Co4 O2_3 94.65(5) 2_666 2_666
O1_5 Na1 O1_4 102.00(7) . .
O1_5 Na1 O3_3 107.57(6) . .
O1_4 Na1 O3_3 138.98(7) . .
O1_5 Na1 O1_1 100.35(7) . .
O1_4 Na1 O1_1 125.85(7) . .
O3_3 Na1 O1_1 75.99(5) . .
O1_8 Na2 O1_3 114.07(7) . .
O1_8 Na2 O1_9 106.11(7) . .
O1_3 Na2 O1_9 116.81(7) . .
O1_8 Na2 O4_2 125.46(6) . .
O1_3 Na2 O4_2 74.95(5) . .
O1_9 Na2 O4_2 116.97(7) . .
O3_1 P1_1 O2_1 116.22(7) . .
O3_1 P1_1 O4_1 111.65(8) . .
O2_1 P1_1 O4_1 110.98(7) . .
O3_1 P1_1 C8_1 105.49(8) . .
O2_1 P1_1 C8_1 103.57(8) . .
O4_1 P1_1 C8_1 108.16(8) . .
C1_1 O1_1 Co2 123.63(12) . .
C1_1 O1_1 Na1 111.91(12) . .
Co2 O1_1 Na1 91.66(5) . .
P1_1 O2_1 Co1 124.74(7) . .
P1_1 O2_1 Co2 112.48(6) . .
Co1 O2_1 Co2 121.67(6) . .
P1_1 O3_1 Co4 137.48(8) . .
P1_1 O4_1 Co3 124.44(7) . .
C7_1 N1_1 C8_1 120.08(16) . .
C7_1 N1_1 Co2 124.46(13) . .
C8_1 N1_1 Co2 115.33(11) . .
O1_1 C1_1 C2_1 119.39(19) . .
O1_1 C1_1 C6_1 123.32(17) . .
C2_1 C1_1 C6_1 117.29(18) . .
C3_1 C2_1 C1_1 122.1(2) . .
C3_1 C2_1 H2_1 119.0 . .
C1_1 C2_1 H2_1 119.0 . .
C2_1 C3_1 C4_1 120.7(2) . .
C2_1 C3_1 H3_1 119.7 . .
C4_1 C3_1 H3_1 119.7 . .
C5_1 C4_1 C3_1 118.4(2) . .
C5_1 C4_1 H4_1 120.8 . .
C3_1 C4_1 H4_1 120.8 . .
C4_1 C5_1 C6_1 122.1(2) . .
C4_1 C5_1 H5_1 118.9 . .
C6_1 C5_1 H5_1 118.9 . .
C5_1 C6_1 C1_1 119.35(19) . .
C5_1 C6_1 C7_1 116.14(19) . .
C1_1 C6_1 C7_1 124.50(17) . .
N1_1 C7_1 C6_1 126.67(18) . .
N1_1 C7_1 H7_1 116.7 . .
C6_1 C7_1 H7_1 116.7 . .
N1_1 C8_1 C10_1 115.19(15) . .
N1_1 C8_1 C9_1 106.31(15) . .
C10_1 C8_1 C9_1 110.59(16) . .
N1_1 C8_1 P1_1 105.24(12) . .
C10_1 C8_1 P1_1 110.70(13) . .
C9_1 C8_1 P1_1 108.46(13) . .
C8_1 C9_1 H9A_1 109.5 . .
C8_1 C9_1 H9B_1 109.5 . .
H9A_1 C9_1 H9B_1 109.5 . .
C8_1 C9_1 H9C_1 109.5 . .
H9A_1 C9_1 H9C_1 109.5 . .
H9B_1 C9_1 H9C_1 109.5 . .
C8_1 C10_1 H10A_1 109.5 . .
C8_1 C10_1 H10B_1 109.5 . .
H10A_1 C10_1 H10B_1 109.5 . .
C8_1 C10_1 H10C_1 109.5 . .
H10A_1 C10_1 H10C_1 109.5 . .
H10B_1 C10_1 H10C_1 109.5 . .
O3_2 P1_2 O2_2 117.40(7) . .
O3_2 P1_2 O4_2 111.39(7) . .
O2_2 P1_2 O4_2 110.45(7) . .
O3_2 P1_2 C8_2 105.88(8) . .
O2_2 P1_2 C8_2 103.73(8) . .
O4_2 P1_2 C8_2 107.11(8) . .
C1_2 O1_2 Co3 127.76(13) . 2_666
P1_2 O2_2 Co1 124.09(7) . .
P1_2 O2_2 Co3 111.17(6) . 2_666
Co1 O2_2 Co3 122.52(5) . 2_666
P1_2 O3_2 Co2 138.46(8) . .
P1_2 O4_2 Co4 122.84(7) . 2_666
P1_2 O4_2 Na2 130.16(8) . .
Co4 O4_2 Na2 88.49(5) 2_666 .
C7_2 N1_2 C8_2 118.63(16) . .
C7_2 N1_2 Co3 124.28(14) . 2_666
C8_2 N1_2 Co3 117.07(11) . 2_666
O1_2 C1_2 C6_2 123.17(19) . .
O1_2 C1_2 C2_2 119.8(2) . .
C6_2 C1_2 C2_2 117.1(2) . .
C3_2 C2_2 C1_2 121.4(2) . .
C3_2 C2_2 H2_2 119.3 . .
C1_2 C2_2 H2_2 119.3 . .
C2_2 C3_2 C4_2 121.3(2) . .
C2_2 C3_2 H3_2 119.4 . .
C4_2 C3_2 H3_2 119.4 . .
C5_2 C4_2 C3_2 118.6(2) . .
C5_2 C4_2 H4_2 120.7 . .
C3_2 C4_2 H4_2 120.7 . .
C4_2 C5_2 C6_2 121.7(2) . .
C4_2 C5_2 H5_2 119.1 . .
C6_2 C5_2 H5_2 119.1 . .
C5_2 C6_2 C1_2 120.0(2) . .
C5_2 C6_2 C7_2 116.0(2) . .
C1_2 C6_2 C7_2 123.97(19) . .
N1_2 C7_2 C6_2 127.33(19) . .
N1_2 C7_2 H7_2 116.3 . .
C6_2 C7_2 H7_2 116.3 . .
N1_2 C8_2 C10_2 115.25(15) . .
N1_2 C8_2 C9_2 106.37(15) . .
C10_2 C8_2 C9_2 110.60(16) . .
N1_2 C8_2 P1_2 105.40(12) . .
C10_2 C8_2 P1_2 110.39(13) . .
C9_2 C8_2 P1_2 108.48(13) . .
C8_2 C9_2 H9A_2 109.5 . .
C8_2 C9_2 H9B_2 109.5 . .
H9A_2 C9_2 H9B_2 109.5 . .
C8_2 C9_2 H9C_2 109.5 . .
H9A_2 C9_2 H9C_2 109.5 . .
H9B_2 C9_2 H9C_2 109.5 . .
C8_2 C10_2 H10A_2 109.5 . .
C8_2 C10_2 H10B_2 109.5 . .
H10A_2 C10_2 H10B_2 109.5 . .
C8_2 C10_2 H10C_2 109.5 . .
H10A_2 C10_2 H10C_2 109.5 . .
H10B_2 C10_2 H10C_2 109.5 . .
O4_3 P1_3 O2_3 116.33(7) . .
O4_3 P1_3 O3_3 112.89(7) . .
O2_3 P1_3 O3_3 110.44(7) . .
O4_3 P1_3 C8_3 105.58(8) . .
O2_3 P1_3 C8_3 103.92(8) . .
O3_3 P1_3 C8_3 106.68(8) . .
C1_3 O1_3 Co4 126.28(12) . 2_666
C1_3 O1_3 Na2 123.71(12) . .
Co4 O1_3 Na2 91.77(5) 2_666 .
P1_3 O2_3 Co1 125.49(7) . .
P1_3 O2_3 Co4 111.67(6) . 2_666
Co1 O2_3 Co4 120.97(6) . 2_666
P1_3 O3_3 Co2 121.94(7) . .
P1_3 O3_3 Na1 131.84(8) . .
Co2 O3_3 Na1 94.57(6) . .
P1_3 O4_3 Co3 138.63(8) . .
C7_3 N1_3 C8_3 120.50(16) . .
C7_3 N1_3 Co4 123.73(13) . 2_666
C8_3 N1_3 Co4 115.71(11) . 2_666
O1_3 C1_3 C2_3 119.38(18) . .
O1_3 C1_3 C6_3 123.48(17) . .
C2_3 C1_3 C6_3 117.14(18) . .
C3_3 C2_3 C1_3 121.9(2) . .
C3_3 C2_3 H2_3 119.1 . .
C1_3 C2_3 H2_3 119.1 . .
C2_3 C3_3 C4_3 120.8(2) . .
C2_3 C3_3 H3_3 119.6 . .
C4_3 C3_3 H3_3 119.6 . .
C5_3 C4_3 C3_3 118.8(2) . .
C5_3 C4_3 H4_3 120.6 . .
C3_3 C4_3 H4_3 120.6 . .
C4_3 C5_3 C6_3 121.9(2) . .
C4_3 C5_3 H5_3 119.0 . .
C6_3 C5_3 H5_3 119.0 . .
C5_3 C6_3 C1_3 119.28(18) . .
C5_3 C6_3 C7_3 116.10(18) . .
C1_3 C6_3 C7_3 124.62(17) . .
N1_3 C7_3 C6_3 126.72(18) . .
N1_3 C7_3 H7_3 116.6 . .
C6_3 C7_3 H7_3 116.6 . .
N1_3 C8_3 C9_3 115.62(15) . .
N1_3 C8_3 C10_3 106.50(15) . .
C9_3 C8_3 C10_3 110.27(16) . .
N1_3 C8_3 P1_3 104.65(12) . .
C9_3 C8_3 P1_3 111.01(13) . .
C10_3 C8_3 P1_3 108.40(12) . .
C8_3 C9_3 H9A_3 109.5 . .
C8_3 C9_3 H9B_3 109.5 . .
H9A_3 C9_3 H9B_3 109.5 . .
C8_3 C9_3 H9C_3 109.5 . .
H9A_3 C9_3 H9C_3 109.5 . .
H9B_3 C9_3 H9C_3 109.5 . .
C8_3 C10_3 H10A_3 109.5 . .
C8_3 C10_3 H10B_3 109.5 . .
H10A_3 C10_3 H10B_3 109.5 . .
C8_3 C10_3 H10C_3 109.5 . .
H10A_3 C10_3 H10C_3 109.5 . .
H10B_3 C10_3 H10C_3 109.5 . .
C1_4 O1_4 Na1 126.01(17) . .
C1_4 O1_4 H1_4 109.5 . .
Na1 O1_4 H1_4 122.2 . .
O1_4 C1_4 H1A_4 109.5 . .
O1_4 C1_4 H1B_4 109.5 . .
H1A_4 C1_4 H1B_4 109.5 . .
O1_4 C1_4 H1C_4 109.5 . .
H1A_4 C1_4 H1C_4 109.5 . .
H1B_4 C1_4 H1C_4 109.5 . .
C1_5 O1_5 Na1 137.86(15) . .
C1_5 O1_5 H1_5 109.5 . .
Na1 O1_5 H1_5 112.2 . .
O1_5 C1_5 H1A_5 109.5 . .
O1_5 C1_5 H1B_5 109.5 . .
H1A_5 C1_5 H1B_5 109.5 . .
O1_5 C1_5 H1C_5 109.5 . .
H1A_5 C1_5 H1C_5 109.5 . .
H1B_5 C1_5 H1C_5 109.5 . .
C1_6 O1_6 H1_6 109.5 . .
O1_6 C1_6 H1A_6 109.5 . .
O1_6 C1_6 H1B_6 109.5 . .
H1A_6 C1_6 H1B_6 109.5 . .
O1_6 C1_6 H1C_6 109.5 . .
H1A_6 C1_6 H1C_6 109.5 . .
H1B_6 C1_6 H1C_6 109.5 . .
C1_7 O1_7 H1_7 109.5 . .
O1_7 C1_7 H1A_7 109.5 . .
O1_7 C1_7 H1B_7 109.5 . .
H1A_7 C1_7 H1B_7 109.5 . .
O1_7 C1_7 H1C_7 109.5 . .
H1A_7 C1_7 H1C_7 109.5 . .
H1B_7 C1_7 H1C_7 109.5 . .
C1_8 O1_8 Na2 146.13(16) . .
C1_8 O1_8 H1_8 109.5 . .
Na2 O1_8 H1_8 104.3 . .
O1_8 C1_8 H1A_8 109.5 . .
O1_8 C1_8 H1B_8 109.5 . .
H1A_8 C1_8 H1B_8 109.5 . .
O1_8 C1_8 H1C_8 109.5 . .
H1A_8 C1_8 H1C_8 109.5 . .
H1B_8 C1_8 H1C_8 109.5 . .
C1_9 O1_9 Na2 113.02(15) . .
C1_9 O1_9 H1_9 109.5 . .
Na2 O1_9 H1_9 132.6 . .
O1_9 C1_9 H1A_9 109.5 . .
O1_9 C1_9 H1B_9 109.5 . .
H1A_9 C1_9 H1B_9 109.5 . .
O1_9 C1_9 H1C_9 109.5 . .
H1A_9 C1_9 H1C_9 109.5 . .
H1B_9 C1_9 H1C_9 109.5 . .

loop_
_geom_bond_atom_site_label_1
_geom_bond_atom_site_label_2
_geom_bond_distance
_geom_bond_site_symmetry_2
Co1 O2_2 2.0703(12) 2_666
Co1 O2_2 2.0703(12) .
Co1 O2_1 2.1033(12) 2_666
Co1 O2_1 2.1033(12) .
Co1 O2_3 2.1204(12) 2_666
Co1 O2_3 2.1204(12) .
Co2 O3_2 1.9647(13) .
Co2 O3_3 2.0051(13) .
Co2 N1_1 2.0438(15) .
Co2 O1_1 2.0792(13) .
Co2 O2_1 2.1795(12) .
Co3 O4_3 1.9542(13) .
Co3 O4_1 2.0037(13) .
Co3 O1_2 2.0138(14) 2_666
Co3 N1_2 2.0564(16) 2_666
Co3 O2_2 2.2580(12) 2_666
Co4 O3_1 1.9504(13) .
Co4 O1_3 2.0211(13) 2_666
Co4 N1_3 2.0419(15) 2_666
Co4 O4_2 2.0602(13) 2_666
Co4 O2_3 2.1737(12) 2_666
Na1 O1_5 2.2152(19) .
Na1 O1_4 2.2553(18) .
Na1 O3_3 2.2827(15) .
Na1 O1_1 2.3149(16) .
Na2 O1_8 2.2433(19) .
Na2 O1_3 2.2640(16) .
Na2 O1_9 2.300(2) .
Na2 O4_2 2.3461(15) .
P1_1 O3_1 1.5096(13) .
P1_1 O2_1 1.5308(12) .
P1_1 O4_1 1.5362(14) .
P1_1 C8_1 1.8381(19) .
O1_1 C1_1 1.328(2) .
N1_1 C7_1 1.284(2) .
N1_1 C8_1 1.489(2) .
C1_1 C2_1 1.412(3) .
C1_1 C6_1 1.415(3) .
C2_1 C3_1 1.378(3) .
C2_1 H2_1 0.9500 .
C3_1 C4_1 1.392(4) .
C3_1 H3_1 0.9500 .
C4_1 C5_1 1.382(3) .
C4_1 H4_1 0.9500 .
C5_1 C6_1 1.409(3) .
C5_1 H5_1 0.9500 .
C6_1 C7_1 1.453(3) .
C7_1 H7_1 0.9500 .
C8_1 C10_1 1.527(3) .
C8_1 C9_1 1.539(3) .
C9_1 H9A_1 0.9800 .
C9_1 H9B_1 0.9800 .
C9_1 H9C_1 0.9800 .
C10_1 H10A_1 0.9800 .
C10_1 H10B_1 0.9800 .
C10_1 H10C_1 0.9800 .
P1_2 O3_2 1.5109(13) .
P1_2 O2_2 1.5232(12) .
P1_2 O4_2 1.5420(13) .
P1_2 C8_2 1.8305(19) .
O1_2 C1_2 1.309(3) .
N1_2 C7_2 1.287(3) .
N1_2 C8_2 1.488(2) .
C1_2 C6_2 1.412(3) .
C1_2 C2_2 1.415(3) .
C2_2 C3_2 1.382(4) .
C2_2 H2_2 0.9500 .
C3_2 C4_2 1.387(4) .
C3_2 H3_2 0.9500 .
C4_2 C5_2 1.371(4) .
C4_2 H4_2 0.9500 .
C5_2 C6_2 1.412(3) .
C5_2 H5_2 0.9500 .
C6_2 C7_2 1.443(3) .
C7_2 H7_2 0.9500 .
C8_2 C10_2 1.527(3) .
C8_2 C9_2 1.539(3) .
C9_2 H9A_2 0.9800 .
C9_2 H9B_2 0.9800 .
C9_2 H9C_2 0.9800 .
C10_2 H10A_2 0.9800 .
C10_2 H10B_2 0.9800 .
C10_2 H10C_2 0.9800 .
P1_3 O4_3 1.5081(13) .
P1_3 O2_3 1.5299(13) .
P1_3 O3_3 1.5352(13) .
P1_3 C8_3 1.8415(18) .
O1_3 C1_3 1.307(2) .
N1_3 C7_3 1.290(2) .
N1_3 C8_3 1.490(2) .
C1_3 C2_3 1.413(3) .
C1_3 C6_3 1.421(3) .
C2_3 C3_3 1.374(3) .
C2_3 H2_3 0.9500 .
C3_3 C4_3 1.390(3) .
C3_3 H3_3 0.9500 .
C4_3 C5_3 1.374(3) .
C4_3 H4_3 0.9500 .
C5_3 C6_3 1.410(3) .
C5_3 H5_3 0.9500 .
C6_3 C7_3 1.449(3) .
C7_3 H7_3 0.9500 .
C8_3 C9_3 1.526(3) .
C8_3 C10_3 1.536(3) .
C9_3 H9A_3 0.9800 .
C9_3 H9B_3 0.9800 .
C9_3 H9C_3 0.9800 .
C10_3 H10A_3 0.9800 .
C10_3 H10B_3 0.9800 .
C10_3 H10C_3 0.9800 .
O1_4 C1_4 1.401(3) .
O1_4 H1_4 0.8400 .
C1_4 H1A_4 0.9800 .
C1_4 H1B_4 0.9800 .
C1_4 H1C_4 0.9800 .
O1_5 C1_5 1.406(3) .
O1_5 H1_5 0.8400 .
C1_5 H1A_5 0.9800 .
C1_5 H1B_5 0.9800 .
C1_5 H1C_5 0.9800 .
O1_6 C1_6 1.412(4) .
O1_6 H1_6 0.8400 .
C1_6 H1A_6 0.9800 .
C1_6 H1B_6 0.9800 .
C1_6 H1C_6 0.9800 .
O1_7 C1_7 1.405(3) .
O1_7 H1_7 0.8400 .
C1_7 H1A_7 0.9800 .
C1_7 H1B_7 0.9800 .
C1_7 H1C_7 0.9800 .
O1_8 C1_8 1.414(3) .
O1_8 H1_8 0.8400 .
C1_8 H1A_8 0.9800 .
C1_8 H1B_8 0.9800 .
C1_8 H1C_8 0.9800 .
O1_9 C1_9 1.417(3) .
O1_9 H1_9 0.8400 .
C1_9 H1A_9 0.9800 .
C1_9 H1B_9 0.9800 .
C1_9 H1C_9 0.9800 .

loop_
_geom_hbond_atom_site_label_D
_geom_hbond_atom_site_label_H
_geom_hbond_atom_site_label_A
_geom_hbond_distance_DH
_geom_hbond_distance_HA
_geom_hbond_distance_DA
_geom_hbond_angle_DHA
_geom_hbond_site_symmetry_A
_geom_hbond_publ_flag
O1_4 H1_4 O1_7 0.84 1.84 2.643(2) 160.7 1_565 yes
O1_5 H1_5 O4_2 0.84 1.92 2.747(2) 166.6 . yes
O1_6 H1_6 O1_1 0.84 1.91 2.729(2) 163.3 2_667 yes
O1_7 H1_7 O1_2 0.84 1.77 2.610(2) 173.8 . yes
O1_8 H1_8 O4_1 0.84 1.87 2.684(2) 164.5 2_666 yes
O1_9 H1_9 O1_6 0.84 1.89 2.724(3) 172.5 . yes

loop_
_geom_torsion_atom_site_label_1
_geom_torsion_atom_site_label_2
_geom_torsion_atom_site_label_3
_geom_torsion_atom_site_label_4
_geom_torsion
_geom_torsion_site_symmetry_1
_geom_torsion_site_symmetry_4
O3_1 P1_1 O2_1 Co1 44.21(12) . .
O4_1 P1_1 O2_1 Co1 -84.78(10) . .
C8_1 P1_1 O2_1 Co1 159.37(9) . .
O3_1 P1_1 O2_1 Co2 -147.76(7) . .
O4_1 P1_1 O2_1 Co2 83.24(8) . .
C8_1 P1_1 O2_1 Co2 -32.60(9) . .
O2_1 P1_1 O3_1 Co4 -50.82(16) . .
O4_1 P1_1 O3_1 Co4 77.85(14) . .
C8_1 P1_1 O3_1 Co4 -164.90(12) . .
O3_1 P1_1 O4_1 Co3 -96.42(10) . .
O2_1 P1_1 O4_1 Co3 34.97(11) . .
C8_1 P1_1 O4_1 Co3 147.95(9) . .
Co2 O1_1 C1_1 C2_1 -157.16(15) . .
Na1 O1_1 C1_1 C2_1 -49.4(2) . .
Co2 O1_1 C1_1 C6_1 23.6(3) . .
Na1 O1_1 C1_1 C6_1 131.40(17) . .
O1_1 C1_1 C2_1 C3_1 178.3(2) . .
C6_1 C1_1 C2_1 C3_1 -2.4(3) . .
C1_1 C2_1 C3_1 C4_1 0.3(4) . .
C2_1 C3_1 C4_1 C5_1 1.7(4) . .
C3_1 C4_1 C5_1 C6_1 -1.6(4) . .
C4_1 C5_1 C6_1 C1_1 -0.5(3) . .
C4_1 C5_1 C6_1 C7_1 178.4(2) . .
O1_1 C1_1 C6_1 C5_1 -178.32(19) . .
C2_1 C1_1 C6_1 C5_1 2.5(3) . .
O1_1 C1_1 C6_1 C7_1 2.9(3) . .
C2_1 C1_1 C6_1 C7_1 -176.30(19) . .
C8_1 N1_1 C7_1 C6_1 176.64(18) . .
Co2 N1_1 C7_1 C6_1 -7.7(3) . .
C5_1 C6_1 C7_1 N1_1 169.0(2) . .
C1_1 C6_1 C7_1 N1_1 -12.2(3) . .
C7_1 N1_1 C8_1 C10_1 13.9(3) . .
Co2 N1_1 C8_1 C10_1 -162.21(13) . .
C7_1 N1_1 C8_1 C9_1 -109.00(19) . .
Co2 N1_1 C8_1 C9_1 74.93(15) . .
C7_1 N1_1 C8_1 P1_1 136.07(16) . .
Co2 N1_1 C8_1 P1_1 -40.01(14) . .
O3_1 P1_1 C8_1 N1_1 168.62(11) . .
O2_1 P1_1 C8_1 N1_1 46.04(13) . .
O4_1 P1_1 C8_1 N1_1 -71.79(13) . .
O3_1 P1_1 C8_1 C10_1 -66.31(15) . .
O2_1 P1_1 C8_1 C10_1 171.10(13) . .
O4_1 P1_1 C8_1 C10_1 53.27(15) . .
O3_1 P1_1 C8_1 C9_1 55.19(14) . .
O2_1 P1_1 C8_1 C9_1 -67.40(14) . .
O4_1 P1_1 C8_1 C9_1 174.78(12) . .
O3_2 P1_2 O2_2 Co1 44.28(11) . .
O4_2 P1_2 O2_2 Co1 -84.89(9) . .
C8_2 P1_2 O2_2 Co1 160.64(9) . .
O3_2 P1_2 O2_2 Co3 -152.38(7) . 2_666
O4_2 P1_2 O2_2 Co3 78.45(8) . 2_666
C8_2 P1_2 O2_2 Co3 -36.02(9) . 2_666
O2_2 P1_2 O3_2 Co2 -45.55(15) . .
O4_2 P1_2 O3_2 Co2 83.17(13) . .
C8_2 P1_2 O3_2 Co2 -160.73(12) . .
O3_2 P1_2 O4_2 Co4 -87.41(9) . 2_666
O2_2 P1_2 O4_2 Co4 44.92(10) . 2_666
C8_2 P1_2 O4_2 Co4 157.24(8) . 2_666
O3_2 P1_2 O4_2 Na2 152.35(9) . .
O2_2 P1_2 O4_2 Na2 -75.32(10) . .
C8_2 P1_2 O4_2 Na2 37.01(11) . .
Co3 O1_2 C1_2 C6_2 18.3(3) 2_666 .
Co3 O1_2 C1_2 C2_2 -162.60(19) 2_666 .
O1_2 C1_2 C2_2 C3_2 -178.9(3) . .
C6_2 C1_2 C2_2 C3_2 0.3(4) . .
C1_2 C2_2 C3_2 C4_2 0.0(6) . .
C2_2 C3_2 C4_2 C5_2 -0.1(6) . .
C3_2 C4_2 C5_2 C6_2 0.0(6) . .
C4_2 C5_2 C6_2 C1_2 0.3(5) . .
C4_2 C5_2 C6_2 C7_2 177.8(3) . .
O1_2 C1_2 C6_2 C5_2 178.7(3) . .
C2_2 C1_2 C6_2 C5_2 -0.4(4) . .
O1_2 C1_2 C6_2 C7_2 1.5(4) . .
C2_2 C1_2 C6_2 C7_2 -177.7(2) . .
C8_2 N1_2 C7_2 C6_2 173.8(2) . .
Co3 N1_2 C7_2 C6_2 -4.7(3) 2_666 .
C5_2 C6_2 C7_2 N1_2 174.2(3) . .
C1_2 C6_2 C7_2 N1_2 -8.5(4) . .
C7_2 N1_2 C8_2 C10_2 20.5(3) . .
Co3 N1_2 C8_2 C10_2 -160.81(13) 2_666 .
C7_2 N1_2 C8_2 C9_2 -102.4(2) . .
Co3 N1_2 C8_2 C9_2 76.23(16) 2_666 .
C7_2 N1_2 C8_2 P1_2 142.52(17) . .
Co3 N1_2 C8_2 P1_2 -38.84(15) 2_666 .
O3_2 P1_2 C8_2 N1_2 171.95(11) . .
O2_2 P1_2 C8_2 N1_2 47.75(13) . .
O4_2 P1_2 C8_2 N1_2 -69.08(13) . .
O3_2 P1_2 C8_2 C10_2 -62.99(15) . .
O2_2 P1_2 C8_2 C10_2 172.81(13) . .
O4_2 P1_2 C8_2 C10_2 55.97(15) . .
O3_2 P1_2 C8_2 C9_2 58.35(14) . .
O2_2 P1_2 C8_2 C9_2 -65.85(14) . .
O4_2 P1_2 C8_2 C9_2 177.31(12) . .
O4_3 P1_3 O2_3 Co1 -45.49(11) . .
O3_3 P1_3 O2_3 Co1 84.88(9) . .
C8_3 P1_3 O2_3 Co1 -161.05(9) . .
O4_3 P1_3 O2_3 Co4 150.08(7) . 2_666
O3_3 P1_3 O2_3 Co4 -79.55(8) . 2_666
C8_3 P1_3 O2_3 Co4 34.53(9) . 2_666
O4_3 P1_3 O3_3 Co2 87.51(10) . .
O2_3 P1_3 O3_3 Co2 -44.65(10) . .
C8_3 P1_3 O3_3 Co2 -156.97(8) . .
O4_3 P1_3 O3_3 Na1 -139.32(10) . .
O2_3 P1_3 O3_3 Na1 88.51(11) . .
C8_3 P1_3 O3_3 Na1 -23.80(12) . .
O2_3 P1_3 O4_3 Co3 48.40(15) . .
O3_3 P1_3 O4_3 Co3 -80.80(13) . .
C8_3 P1_3 O4_3 Co3 163.03(12) . .
Co4 O1_3 C1_3 C2_3 164.56(14) 2_666 .
Na2 O1_3 C1_3 C2_3 42.2(2) . .
Co4 O1_3 C1_3 C6_3 -15.9(3) 2_666 .
Na2 O1_3 C1_3 C6_3 -138.29(16) . .
O1_3 C1_3 C2_3 C3_3 -176.8(2) . .
C6_3 C1_3 C2_3 C3_3 3.6(3) . .
C1_3 C2_3 C3_3 C4_3 -1.3(4) . .
C2_3 C3_3 C4_3 C5_3 -1.0(4) . .
C3_3 C4_3 C5_3 C6_3 0.8(4) . .
C4_3 C5_3 C6_3 C1_3 1.6(3) . .
C4_3 C5_3 C6_3 C7_3 -177.8(2) . .
O1_3 C1_3 C6_3 C5_3 176.79(19) . .
C2_3 C1_3 C6_3 C5_3 -3.7(3) . .
O1_3 C1_3 C6_3 C7_3 -3.9(3) . .
C2_3 C1_3 C6_3 C7_3 175.63(19) . .
C8_3 N1_3 C7_3 C6_3 -175.08(17) . .
Co4 N1_3 C7_3 C6_3 7.8(3) 2_666 .
C5_3 C6_3 C7_3 N1_3 -172.5(2) . .
C1_3 C6_3 C7_3 N1_3 8.1(3) . .
C7_3 N1_3 C8_3 C9_3 -16.1(2) . .
Co4 N1_3 C8_3 C9_3 161.17(13) 2_666 .
C7_3 N1_3 C8_3 C10_3 106.74(19) . .
Co4 N1_3 C8_3 C10_3 -75.96(15) 2_666 .
C7_3 N1_3 C8_3 P1_3 -138.56(15) . .
Co4 N1_3 C8_3 P1_3 38.74(14) 2_666 .
O4_3 P1_3 C8_3 N1_3 -169.56(11) . .
O2_3 P1_3 C8_3 N1_3 -46.64(13) . .
O3_3 P1_3 C8_3 N1_3 70.10(12) . .
O4_3 P1_3 C8_3 C9_3 65.04(14) . .
O2_3 P1_3 C8_3 C9_3 -172.03(13) . .
O3_3 P1_3 C8_3 C9_3 -55.29(15) . .
O4_3 P1_3 C8_3 C10_3 -56.21(14) . .
O2_3 P1_3 C8_3 C10_3 66.72(14) . .
O3_3 P1_3 C8_3 C10_3 -176.55(12) . .
